data_4325598
loop_
_publ_author_name
'Galina V. Romanenko'
'Ksenia Yu. Maryunina'
'Artem S. Bogomyakov'
'Renad Z. Sagdeev'
'Victor I. Ovcharenko'

_publ_section_title
;
 Relationship between the Thermally Induced Reorientations of Aromatic
 Solvate Molecules in Cu(hfac)2- Nitroxide Breathing Crystals and the
 Character of the Magnetic Anomaly
;
_journal_name_full 'Inorganic Chemistry'
_journal_page_first 6597
_journal_page_last 6609
_journal_paper_doi 10.1021/ic200444e
_journal_volume 50
_journal_year 2011
_chemical_formula_sum 'C27 H28 Cu F12 N4 O6'
_chemical_formula_weight 796.07
_chemical_name_systematic
; 
 ? 
;
_space_group_IT_number 2
_symmetry_cell_setting triclinic
_symmetry_space_group_name_Hall '-P 1'
_symmetry_space_group_name_H-M 'P -1'
_atom_sites_solution_hydrogens geom
_atom_sites_solution_primary direct
_atom_sites_solution_secondary difmap
_audit_creation_method SHELXL-97
_cell_angle_alpha 101.557(2)
_cell_angle_beta 102.287(2)
_cell_angle_gamma 101.833(3)
_cell_formula_units_Z 2
_cell_length_a 9.8525(14)
_cell_length_b 13.0977(18)
_cell_length_c 14.578(2)
_cell_measurement_reflns_used 1839
_cell_measurement_temperature 240(2)
_cell_measurement_theta_max 18.66
_cell_measurement_theta_min 2.19
_cell_volume 1739.5(4)
_computing_cell_refinement 'Bruker SMART'
_computing_data_collection 'Bruker SMART'
_computing_data_reduction 'Bruker SAINT'
_computing_molecular_graphics 'Bruker SHELXTL'
_computing_publication_material 'Bruker SHELXTL'
_computing_structure_refinement 'SHELXL-97 (Sheldrick, 1997)'
_computing_structure_solution 'SHELXS-97 (Sheldrick, 1990)'
_diffrn_ambient_temperature 240(2)
_diffrn_measured_fraction_theta_full 0.891
_diffrn_measured_fraction_theta_max 0.891
_diffrn_measurement_device_type 'CCD area detector'
_diffrn_measurement_method 'phi and omega scans'
_diffrn_radiation_monochromator graphite
_diffrn_radiation_source 'fine-focus sealed tube'
_diffrn_radiation_type MoK\a
_diffrn_radiation_wavelength 0.71073
_diffrn_reflns_av_R_equivalents 0.1109
_diffrn_reflns_av_sigmaI/netI 0.1971
_diffrn_reflns_limit_h_max 13
_diffrn_reflns_limit_h_min -12
_diffrn_reflns_limit_k_max 17
_diffrn_reflns_limit_k_min -18
_diffrn_reflns_limit_l_max 20
_diffrn_reflns_limit_l_min -19
_diffrn_reflns_number 20277
_diffrn_reflns_theta_full 29.64
_diffrn_reflns_theta_max 29.64
_diffrn_reflns_theta_min 1.91
_exptl_absorpt_coefficient_mu 0.736
_exptl_absorpt_correction_type none
_exptl_crystal_density_diffrn 1.520
_exptl_crystal_F_000 806
_refine_diff_density_max 0.333
_refine_diff_density_min -0.260
_refine_diff_density_rms 0.050
_refine_ls_extinction_method none
_refine_ls_goodness_of_fit_ref 0.751
_refine_ls_hydrogen_treatment constr
_refine_ls_matrix_type full
_refine_ls_number_parameters 562
_refine_ls_number_reflns 8752
_refine_ls_number_restraints 0
_refine_ls_restrained_S_all 0.751
_refine_ls_R_factor_all 0.1909
_refine_ls_R_factor_gt 0.0539
_refine_ls_shift/su_max 0.001
_refine_ls_shift/su_mean 0.000
_refine_ls_structure_factor_coef Fsqd
_refine_ls_weighting_details 'calc w=1/[\s^2^(Fo^2^)+(0.0146P)^2^+0.0000P] where P=(Fo^2^+2Fc^2^)/3'
_refine_ls_weighting_scheme calc
_refine_ls_wR_factor_gt 0.0846
_refine_ls_wR_factor_ref 0.1115
_reflns_number_gt 2880
_reflns_number_total 8752
_reflns_threshold_expression >2sigma(I)
_cod_data_source_file ic200444e_si_002_03.cif
_cod_data_source_block phh240
_cod_database_code 4325598

loop_
_symmetry_equiv_pos_as_xyz
'x, y, z'
'-x, -y, -z'

loop_
_atom_site_label
_atom_site_type_symbol
_atom_site_fract_x
_atom_site_fract_y
_atom_site_fract_z
_atom_site_U_iso_or_equiv
_atom_site_adp_type
_atom_site_occupancy
_atom_site_symmetry_multiplicity
_atom_site_calc_flag
_atom_site_refinement_flags
Cu1 Cu 0.5000 -0.5000 0.5000 0.0606(2) Uani 1 2 d S
O1 O 0.6428(3) -0.3622(2) 0.52624(18) 0.0685(8) Uani 1 1 d .
C1 C 0.8349(10) -0.2329(5) 0.5146(8) 0.1019(19) Uani 1 1 d .
F1 F 0.749(2) -0.1673(14) 0.5157(15) 0.114(6) Uani 0.50 1 d P
F2 F 0.919(3) -0.205(2) 0.602(3) 0.152(14) Uani 0.50 1 d P
F3 F 0.917(3) -0.216(2) 0.458(2) 0.195(13) Uani 0.50 1 d P
F1A F 0.879(3) -0.1888(17) 0.609(3) 0.161(15) Uani 0.50 1 d P
F2A F 0.9498(17) -0.2213(19) 0.485(2) 0.140(9) Uani 0.50 1 d P
F3A F 0.765(3) -0.1781(18) 0.4682(19) 0.158(8) Uani 0.50 1 d P
C2 C 0.7495(5) -0.3498(4) 0.4931(3) 0.0721(13) Uani 1 1 d .
C3 C 0.7973(5) -0.4275(4) 0.4415(3) 0.0836(14) Uani 1 1 d .
H3A H 0.8767 -0.4070 0.4180 0.100 Uiso 1 1 calc R
C4 C 0.7298(5) -0.5366(4) 0.4232(3) 0.0720(13) Uani 1 1 d .
C5 C 0.7877(11) -0.6195(8) 0.3644(9) 0.113(3) Uani 1 1 d .
F4 F 0.893(3) -0.5840(17) 0.351(2) 0.184(12) Uani 0.50 1 d P
F5 F 0.830(3) -0.682(2) 0.432(2) 0.138(7) Uani 0.50 1 d P
F6 F 0.6990(18) -0.6834(14) 0.2933(14) 0.147(8) Uani 0.50 1 d P
F4A F 0.943(3) -0.5760(17) 0.3674(17) 0.132(5) Uani 0.50 1 d P
F5A F 0.781(4) -0.705(3) 0.3838(19) 0.156(11) Uani 0.50 1 d P
F6A F 0.734(3) -0.634(2) 0.2713(15) 0.240(15) Uani 0.50 1 d P
O2 O 0.6216(3) -0.5799(2) 0.44619(19) 0.0698(8) Uani 1 1 d .
Cu2 Cu 1.0000 0.0000 1.0000 0.0571(2) Uani 1 2 d S
O3 O 0.8408(3) 0.06844(18) 0.99794(17) 0.0594(7) Uani 1 1 d .
C6 C 0.6662(7) 0.1419(6) 1.0455(5) 0.0837(16) Uani 1 1 d .
F7 F 0.5842(19) 0.108(2) 0.9555(17) 0.127(8) Uani 0.50 1 d P
F8 F 0.560(2) 0.139(2) 1.1019(15) 0.106(3) Uani 0.50 1 d P
F9 F 0.734(3) 0.252(2) 1.063(2) 0.099(4) Uani 0.50 1 d P
F7A F 0.608(2) 0.141(2) 0.9584(15) 0.118(7) Uani 0.50 1 d P
F8A F 0.586(3) 0.123(2) 1.089(2) 0.155(7) Uani 0.50 1 d P
F9A F 0.739(4) 0.232(2) 1.086(3) 0.138(8) Uani 0.50 1 d P
C7 C 0.7701(4) 0.0718(3) 1.0592(3) 0.0611(11) Uani 1 1 d .
C8 C 0.7761(5) 0.0196(4) 1.1326(3) 0.0798(13) Uani 1 1 d .
H8A H 0.7160 0.0286 1.1733 0.096 Uiso 1 1 calc R
C9 C 0.8677(5) -0.0454(3) 1.1480(3) 0.0677(12) Uani 1 1 d .
C10 C 0.8639(12) -0.1017(8) 1.2308(6) 0.0992(18) Uani 1 1 d .
F10 F 0.989(3) -0.110(3) 1.272(2) 0.161(13) Uani 0.50 1 d P
F11 F 0.785(4) -0.188(2) 1.2067(18) 0.252(16) Uani 0.50 1 d P
F12 F 0.838(4) -0.0410(19) 1.3074(13) 0.158(6) Uani 0.50 1 d P
F10A F 0.7381(19) -0.111(2) 1.2544(17) 0.135(5) Uani 0.50 1 d P
F11A F 0.856(3) -0.2034(15) 1.1985(16) 0.130(7) Uani 0.50 1 d P
F12A F 0.970(4) -0.060(3) 1.3024(14) 0.194(13) Uani 0.50 1 d P
O4 O 0.9568(3) -0.06674(19) 1.10383(18) 0.0619(7) Uani 1 1 d .
O01 O 0.5632(3) -0.51197(19) 0.66113(18) 0.0751(8) Uani 1 1 d .
N1 N 0.6702(4) -0.5282(2) 0.7192(2) 0.0597(9) Uani 1 1 d .
C01 C 0.6738(5) -0.6395(3) 0.7270(3) 0.0659(11) Uani 1 1 d .
C02 C 0.5582(5) -0.6755(3) 0.7762(3) 0.1046(16) Uani 1 1 d .
H02A H 0.4652 -0.6876 0.7326 0.157 Uiso 1 1 calc R
H02B H 0.5686 -0.6205 0.8337 0.157 Uiso 1 1 calc R
H02C H 0.5675 -0.7411 0.7936 0.157 Uiso 1 1 calc R
C03 C 0.6389(5) -0.7148(3) 0.6273(3) 0.1080(18) Uani 1 1 d .
H03A H 0.7119 -0.6926 0.5958 0.162 Uiso 1 1 calc R
H03B H 0.5474 -0.7127 0.5896 0.162 Uiso 1 1 calc R
H03C H 0.6352 -0.7869 0.6332 0.162 Uiso 1 1 calc R
C04 C 0.8297(5) -0.6182(3) 0.7910(3) 0.0735(12) Uani 1 1 d .
C05 C 0.9380(5) -0.6294(4) 0.7280(4) 0.130(2) Uani 1 1 d .
H05A H 1.0331 -0.6149 0.7696 0.194 Uiso 1 1 calc R
H05B H 0.9363 -0.5787 0.6887 0.194 Uiso 1 1 calc R
H05C H 0.9112 -0.7013 0.6868 0.194 Uiso 1 1 calc R
C06 C 0.8500(6) -0.6782(3) 0.8674(3) 0.125(2) Uani 1 1 d .
H06A H 0.7824 -0.6697 0.9052 0.188 Uiso 1 1 calc R
H06B H 0.9461 -0.6503 0.9089 0.188 Uiso 1 1 calc R
H06C H 0.8347 -0.7534 0.8374 0.188 Uiso 1 1 calc R
N2 N 0.8604(4) -0.5004(3) 0.8359(3) 0.0789(11) Uani 1 1 d .
O02 O 0.9736(4) -0.4511(2) 0.9036(2) 0.1240(14) Uani 1 1 d .
C07 C 0.7712(4) -0.4526(3) 0.7885(3) 0.0584(11) Uani 1 1 d .
C08 C 0.7807(4) -0.3402(3) 0.8087(3) 0.0588(11) Uani 1 1 d .
C09 C 0.8812(4) -0.2575(3) 0.8829(3) 0.0701(12) Uani 1 1 d .
H09A H 0.9554 -0.2687 0.9280 0.084 Uiso 1 1 calc R
N3 N 0.8586(4) -0.1619(2) 0.8817(2) 0.0687(9) Uani 1 1 d .
N4 N 0.7446(4) -0.1816(2) 0.8038(2) 0.0654(9) Uani 1 1 d .
C041 C 0.6984(5) -0.0898(3) 0.7755(3) 0.0971(16) Uani 1 1 d .
H04A H 0.6825 -0.0451 0.8318 0.117 Uiso 1 1 calc R
H04Z H 0.7767 -0.0467 0.7580 0.117 Uiso 1 1 calc R
C042 C 0.5724(6) -0.1154(3) 0.6975(3) 0.0974(16) Uani 1 1 d .
H04B H 0.4935 -0.1582 0.7146 0.117 Uiso 1 1 calc R
H04C H 0.5879 -0.1595 0.6407 0.117 Uiso 1 1 calc R
C043 C 0.5292(6) -0.0193(4) 0.6713(4) 0.1110(18) Uani 1 1 d .
H04D H 0.5175 0.0261 0.7289 0.133 Uiso 1 1 calc R
H04E H 0.6070 0.0220 0.6521 0.133 Uiso 1 1 calc R
C044 C 0.3973(7) -0.0441(4) 0.5937(4) 0.141(2) Uani 1 1 d .
H04F H 0.3783 0.0218 0.5819 0.211 Uiso 1 1 calc R
H04G H 0.3185 -0.0831 0.6125 0.211 Uiso 1 1 calc R
H04H H 0.4082 -0.0873 0.5355 0.211 Uiso 1 1 calc R
C010 C 0.6954(4) -0.2867(3) 0.7600(3) 0.0652(12) Uani 1 1 d .
H01A H 0.6171 -0.3182 0.7060 0.078 Uiso 1 1 calc R
C1S C 0.3708(14) 0.4345(11) 0.9893(10) 0.145(3) Uani 1 1 d .
H1SA H 0.2806 0.3894 0.9811 0.174 Uiso 1 1 calc R
C2S C 0.485(2) 0.4178(8) 1.0427(9) 0.143(3) Uani 1 1 d .
H2SA H 0.4757 0.3613 1.0726 0.172 Uiso 1 1 calc R
C3S C 0.6169(17) 0.4823(15) 1.0544(6) 0.145(3) Uani 1 1 d .
H3SA H 0.6982 0.4702 1.0918 0.174 Uiso 1 1 calc R

loop_
_atom_site_aniso_label
_atom_site_aniso_U_11
_atom_site_aniso_U_22
_atom_site_aniso_U_33
_atom_site_aniso_U_23
_atom_site_aniso_U_13
_atom_site_aniso_U_12
Cu1 0.0576(5) 0.0458(4) 0.0694(5) 0.0112(4) 0.0103(4) 0.0036(3)
O1 0.0663(19) 0.0554(18) 0.0749(19) 0.0115(14) 0.0150(16) 0.0050(15)
C1 0.088(6) 0.075(5) 0.135(7) 0.026(5) 0.034(6) 0.000(4)
F1 0.109(8) 0.051(4) 0.203(17) 0.042(7) 0.079(12) 0.019(4)
F2 0.109(9) 0.117(10) 0.19(3) 0.003(11) 0.005(12) 0.011(6)
F3 0.27(3) 0.093(10) 0.28(2) 0.067(12) 0.20(2) 0.020(14)
F1A 0.17(2) 0.085(10) 0.16(2) -0.030(12) 0.06(2) -0.063(14)
F2A 0.077(6) 0.085(10) 0.24(2) 0.018(10) 0.065(8) -0.028(6)
F3A 0.142(15) 0.106(11) 0.25(2) 0.104(14) 0.063(13) 0.024(8)
C2 0.063(3) 0.055(3) 0.089(3) 0.020(3) 0.011(3) 0.002(3)
C3 0.082(3) 0.061(3) 0.118(4) 0.023(3) 0.051(3) 0.013(3)
C4 0.077(3) 0.063(3) 0.086(3) 0.024(3) 0.029(3) 0.028(3)
C5 0.101(7) 0.080(6) 0.178(10) 0.045(6) 0.071(7) 0.019(5)
F4 0.12(2) 0.092(8) 0.33(2) -0.025(11) 0.129(17) 0.015(9)
F5 0.144(14) 0.106(16) 0.20(2) 0.044(13) 0.069(12) 0.074(12)
F6 0.151(11) 0.119(10) 0.127(14) -0.051(11) 0.058(11) -0.004(10)
F4A 0.088(12) 0.125(9) 0.225(11) 0.062(9) 0.110(9) 0.035(7)
F5A 0.20(3) 0.082(10) 0.22(3) 0.015(17) 0.11(2) 0.058(15)
F6A 0.39(4) 0.29(3) 0.111(9) 0.034(13) 0.102(15) 0.23(3)
O2 0.0727(19) 0.0551(18) 0.082(2) 0.0202(15) 0.0241(17) 0.0112(16)
Cu2 0.0681(5) 0.0444(4) 0.0629(5) 0.0125(3) 0.0293(4) 0.0126(4)
O3 0.0718(18) 0.0490(16) 0.0603(17) 0.0083(13) 0.0264(15) 0.0180(14)
C6 0.093(5) 0.069(4) 0.110(5) 0.027(5) 0.056(5) 0.034(4)
F7 0.082(6) 0.125(14) 0.154(14) 0.004(8) -0.008(7) 0.055(7)
F8 0.111(8) 0.135(8) 0.154(8) 0.071(6) 0.108(7) 0.101(7)
F9 0.124(8) 0.042(7) 0.163(12) 0.053(6) 0.059(8) 0.043(5)
F7A 0.163(14) 0.130(16) 0.110(12) 0.069(12) 0.065(11) 0.078(11)
F8A 0.163(11) 0.191(14) 0.249(15) 0.130(12) 0.178(10) 0.150(8)
F9A 0.181(11) 0.056(12) 0.20(2) 0.052(9) 0.056(11) 0.058(8)
C7 0.063(3) 0.042(3) 0.078(3) 0.004(2) 0.029(2) 0.012(2)
C8 0.098(4) 0.078(3) 0.098(3) 0.039(3) 0.067(3) 0.040(3)
C9 0.086(3) 0.053(3) 0.073(3) 0.024(2) 0.038(3) 0.010(2)
C10 0.129(6) 0.088(6) 0.125(6) 0.056(5) 0.079(6) 0.049(6)
F10 0.22(2) 0.22(2) 0.16(2) 0.14(2) 0.11(2) 0.14(2)
F11 0.33(4) 0.18(3) 0.223(19) 0.12(2) 0.09(2) -0.086(19)
F12 0.246(19) 0.186(13) 0.125(10) 0.086(9) 0.117(13) 0.123(14)
F10A 0.155(9) 0.157(14) 0.179(13) 0.111(11) 0.123(9) 0.075(10)
F11A 0.194(16) 0.084(11) 0.170(11) 0.079(10) 0.086(12) 0.077(14)
F12A 0.22(3) 0.21(2) 0.083(9) 0.061(11) -0.003(15) -0.069(17)
O4 0.0713(18) 0.0498(16) 0.0736(18) 0.0206(14) 0.0356(15) 0.0133(14)
O01 0.091(2) 0.0517(17) 0.0697(18) 0.0134(14) -0.0019(17) 0.0166(15)
N1 0.076(2) 0.043(2) 0.055(2) 0.0137(17) 0.0049(19) 0.0155(19)
C01 0.098(3) 0.034(2) 0.061(3) 0.012(2) 0.013(3) 0.016(2)
C02 0.119(4) 0.063(3) 0.138(4) 0.047(3) 0.045(4) 0.006(3)
C03 0.179(5) 0.056(3) 0.077(3) 0.008(3) 0.000(3) 0.050(3)
C04 0.103(4) 0.039(3) 0.072(3) 0.020(2) 0.008(3) 0.015(2)
C05 0.131(5) 0.095(4) 0.191(6) 0.052(4) 0.076(5) 0.041(4)
C06 0.184(5) 0.064(3) 0.104(4) 0.049(3) -0.026(4) 0.017(3)
N2 0.094(3) 0.043(2) 0.081(3) 0.0200(19) -0.012(2) 0.008(2)
O02 0.124(3) 0.064(2) 0.135(3) 0.0263(19) -0.053(2) 0.006(2)
C07 0.069(3) 0.043(3) 0.054(2) 0.017(2) 0.002(2) 0.005(2)
C08 0.076(3) 0.034(2) 0.057(2) 0.013(2) 0.006(2) 0.004(2)
C09 0.078(3) 0.044(3) 0.080(3) 0.024(2) 0.004(2) 0.008(2)
N3 0.079(2) 0.044(2) 0.069(2) 0.0129(18) 0.005(2) 0.0029(18)
N4 0.092(3) 0.040(2) 0.058(2) 0.0094(17) 0.011(2) 0.0164(19)
C041 0.123(4) 0.045(3) 0.103(4) 0.003(3) -0.007(3) 0.029(3)
C042 0.145(5) 0.061(3) 0.087(3) 0.019(3) 0.021(3) 0.039(3)
C043 0.162(5) 0.067(3) 0.107(4) 0.031(3) 0.016(4) 0.050(4)
C044 0.194(6) 0.102(4) 0.140(5) 0.039(4) 0.025(5) 0.078(4)
C010 0.094(3) 0.037(2) 0.051(2) 0.000(2) 0.007(2) 0.011(2)
C1S 0.149(10) 0.135(9) 0.137(7) 0.006(6) 0.052(7) 0.017(6)
C2S 0.195(9) 0.136(8) 0.135(7) 0.054(6) 0.069(7) 0.078(10)
C3S 0.153(11) 0.172(9) 0.116(6) 0.029(7) 0.017(6) 0.082(8)

loop_
_atom_type_symbol
_atom_type_description
_atom_type_scat_dispersion_real
_atom_type_scat_dispersion_imag
_atom_type_scat_source
C C 0.0033 0.0016 'International Tables Vol C Tables 4.2.6.8 and 6.1.1.4'
H H 0.0000 0.0000 'International Tables Vol C Tables 4.2.6.8 and 6.1.1.4'
N N 0.0061 0.0033 'International Tables Vol C Tables 4.2.6.8 and 6.1.1.4'
O O 0.0106 0.0060 'International Tables Vol C Tables 4.2.6.8 and 6.1.1.4'
F F 0.0171 0.0103 'International Tables Vol C Tables 4.2.6.8 and 6.1.1.4'
Cu Cu 0.3201 1.2651 'International Tables Vol C Tables 4.2.6.8 and 6.1.1.4'

loop_
_geom_angle_atom_site_label_1
_geom_angle_atom_site_label_2
_geom_angle_atom_site_label_3
_geom_angle
_geom_angle_site_symmetry_1
_geom_angle_site_symmetry_3
O2 Cu1 O2 179.998(1) 2_646 .
O2 Cu1 O1 92.19(11) 2_646 2_646
O2 Cu1 O1 87.81(11) . 2_646
O2 Cu1 O1 87.81(11) 2_646 .
O2 Cu1 O1 92.19(11) . .
O1 Cu1 O1 180.0 2_646 .
O2 Cu1 O01 100.01(10) 2_646 2_646
O2 Cu1 O01 79.99(10) . 2_646
O1 Cu1 O01 93.56(10) 2_646 2_646
O1 Cu1 O01 86.44(10) . 2_646
O2 Cu1 O01 79.99(10) 2_646 .
O2 Cu1 O01 100.01(10) . .
O1 Cu1 O01 86.44(10) 2_646 .
O1 Cu1 O01 93.56(10) . .
O01 Cu1 O01 180.00(11) 2_646 .
C2 O1 Cu1 124.3(3) . .
F2A C1 F3A 102.0(17) . .
F2A C1 F3 22(3) . .
F3A C1 F3 82.6(19) . .
F2A C1 F2 87(2) . .
F3A C1 F2 130.2(17) . .
F3 C1 F2 106(2) . .
F2A C1 F1A 105.2(18) . .
F3A C1 F1A 112.6(18) . .
F3 C1 F1A 122.1(18) . .
F2 C1 F1A 22(2) . .
F2A C1 F1 126.7(16) . .
F3A C1 F1 32.8(12) . .
F3 C1 F1 111.6(19) . .
F2 C1 F1 105.2(17) . .
F1A C1 F1 83.9(17) . .
F2A C1 C2 113.9(13) . .
F3A C1 C2 111.9(12) . .
F3 C1 C2 113.8(14) . .
F2 C1 C2 108.5(14) . .
F1A C1 C2 110.8(12) . .
F1 C1 C2 110.8(10) . .
F3A F1 C1 70(3) . .
F3A F1 F1A 113(5) . .
C1 F1 F1A 47.8(15) . .
F1A F2 C1 81(7) . .
F1A F2 F2A 119(9) . .
C1 F2 F2A 46.5(15) . .
C1 F3 F3A 48.4(12) . .
F2 F1A C1 77(8) . .
F2 F1A F1 122(9) . .
C1 F1A F1 48.3(13) . .
C1 F2A F2 46.9(14) . .
F1 F3A C1 77(4) . .
F1 F3A F3 120(5) . .
C1 F3A F3 49.0(15) . .
O1 C2 C3 127.8(4) . .
O1 C2 C1 114.3(5) . .
C3 C2 C1 117.9(5) . .
C2 C3 C4 121.4(4) . .
O2 C4 C3 129.1(4) . .
O2 C4 C5 111.9(5) . .
C3 C4 C5 119.0(5) . .
F4 C5 F5A 113(2) . .
F4 C5 F6 115.1(19) . .
F5A C5 F6 76.5(16) . .
F4 C5 F6A 86(2) . .
F5A C5 F6A 110.1(18) . .
F6 C5 F6A 37.8(14) . .
F4 C5 F5 102(3) . .
F5A C5 F5 29.8(17) . .
F6 C5 F5 106.3(19) . .
F6A C5 F5 138.7(17) . .
F4 C5 F4A 12(3) . .
F5A C5 F4A 105(2) . .
F6 C5 F4A 123.6(15) . .
F6A C5 F4A 97.3(18) . .
F5 C5 F4A 90.4(17) . .
F4 C5 C4 113.4(13) . .
F5A C5 C4 118.4(17) . .
F6 C5 C4 115.3(11) . .
F6A C5 C4 111.1(13) . .
F5 C5 C4 103.0(15) . .
F4A C5 C4 112.3(11) . .
C5 F4 F6A 51.7(14) . .
F5A F5 C5 55(5) . .
F6A F6 C5 76(2) . .
F6A F6 F5A 121(3) . .
C5 F6 F5A 50.9(12) . .
F5 F5A C5 95(6) . .
F5 F5A F6 147(7) . .
C5 F5A F6 52.6(15) . .
F6 F6A C5 66(2) . .
F6 F6A F4 101(3) . .
C5 F6A F4 42.4(13) . .
C4 O2 Cu1 123.2(3) . .
O3 Cu2 O3 179.999(1) 2_757 .
O3 Cu2 O4 87.94(11) 2_757 .
O3 Cu2 O4 92.06(11) . .
O3 Cu2 O4 92.06(11) 2_757 2_757
O3 Cu2 O4 87.94(11) . 2_757
O4 Cu2 O4 179.999(1) . 2_757
O3 Cu2 N3 94.62(11) 2_757 2_757
O3 Cu2 N3 85.38(11) . 2_757
O4 Cu2 N3 90.41(10) . 2_757
O4 Cu2 N3 89.59(10) 2_757 2_757
O3 Cu2 N3 85.38(11) 2_757 .
O3 Cu2 N3 94.62(11) . .
O4 Cu2 N3 89.58(10) . .
O4 Cu2 N3 90.42(10) 2_757 .
N3 Cu2 N3 180.0 2_757 .
C7 O3 Cu2 124.6(3) . .
F8A C6 F9A 106(2) . .
F8A C6 F7 102.2(19) . .
F9A C6 F7 127.1(18) . .
F8A C6 F7A 113.7(19) . .
F9A C6 F7A 107.8(19) . .
F7 C6 F7A 19(2) . .
F8A C6 F9 115.1(18) . .
F9A C6 F9 19(2) . .
F7 C6 F9 108.5(16) . .
F7A C6 F9 89.1(18) . .
F8A C6 F8 11(2) . .
F9A C6 F8 97.6(19) . .
F7 C6 F8 102.1(14) . .
F7A C6 F8 110.3(13) . .
F9 C6 F8 105.2(16) . .
F8A C6 C7 108.0(15) . .
F9A C6 C7 104.1(14) . .
F7 C6 C7 108.6(12) . .
F7A C6 C7 116.6(10) . .
F9 C6 C7 113.7(11) . .
F8 C6 C7 117.9(10) . .
O3 C7 C8 127.6(4) . .
O3 C7 C6 112.4(5) . .
C8 C7 C6 119.9(5) . .
C9 C8 C7 122.4(4) . .
O4 C9 C8 129.2(4) . .
O4 C9 C10 112.6(5) . .
C8 C9 C10 118.3(5) . .
F11 C10 F12A 130.0(16) . .
F11 C10 F10 107.7(19) . .
F12A C10 F10 36.4(17) . .
F11 C10 F11A 37(2) . .
F12A C10 F11A 110(2) . .
F10 C10 F11A 76.7(14) . .
F11 C10 F12 110.6(16) . .
F12A C10 F12 64.7(15) . .
F10 C10 F12 99.0(14) . .
F11A C10 F12 136.2(12) . .
F11 C10 F10A 63.4(18) . .
F12A C10 F10A 112.9(15) . .
F10 C10 F10A 134.8(11) . .
F11A C10 F10A 99.4(14) . .
F12 C10 F10A 52.9(9) . .
F11 C10 C9 114.1(13) . .
F12A C10 C9 112.9(10) . .
F10 C10 C9 112.1(11) . .
F11A C10 C9 109.3(11) . .
F12 C10 C9 112.4(7) . .
F10A C10 C9 111.6(8) . .
F12A F10 C10 69(3) . .
F12A F10 F11A 116(4) . .
C10 F10 F11A 51.9(14) . .
F11A F11 C10 80(3) . .
F11A F11 F10A 142(4) . .
C10 F11 F10A 64.4(16) . .
F10A F12 C10 63.8(13) . .
F10A F12 F12A 113.3(18) . .
C10 F12 F12A 54.4(9) . .
F12 F10A F11 109.8(19) . .
F12 F10A C10 63.3(11) . .
F11 F10A C10 52.2(10) . .
F11 F11A C10 63(2) . .
F11 F11A F10 107(3) . .
C10 F11A F10 51.3(11) . .
F10 F12A C10 75(2) . .
F10 F12A F12 131(4) . .
C10 F12A F12 60.9(13) . .
C9 O4 Cu2 123.3(3) . .
N1 O01 Cu1 137.6(2) . .
O01 N1 C07 125.5(3) . .
O01 N1 C01 120.7(3) . .
C07 N1 C01 112.7(3) . .
N1 C01 C03 110.3(3) . .
N1 C01 C02 106.3(3) . .
C03 C01 C02 109.0(4) . .
N1 C01 C04 100.8(3) . .
C03 C01 C04 115.8(4) . .
C02 C01 C04 114.0(4) . .
N2 C04 C06 110.5(3) . .
N2 C04 C01 100.0(3) . .
C06 C04 C01 116.8(4) . .
N2 C04 C05 105.4(4) . .
C06 C04 C05 111.3(4) . .
C01 C04 C05 111.6(4) . .
O02 N2 C07 124.9(3) . .
O02 N2 C04 121.1(3) . .
C07 N2 C04 113.2(3) . .
N1 C07 N2 108.3(3) . .
N1 C07 C08 125.3(4) . .
N2 C07 C08 126.4(3) . .
C010 C08 C09 103.6(3) . .
C010 C08 C07 128.6(4) . .
C09 C08 C07 127.8(4) . .
N3 C09 C08 112.2(4) . .
C09 N3 N4 104.6(3) . .
C09 N3 Cu2 122.9(3) . .
N4 N3 Cu2 132.4(2) . .
C010 N4 N3 111.6(3) . .
C010 N4 C041 129.3(4) . .
N3 N4 C041 119.0(3) . .
C042 C041 N4 116.5(4) . .
C041 C042 C043 114.6(4) . .
C044 C043 C042 115.3(4) . .
N4 C010 C08 108.0(3) . .
C2S C1S C3S 120.5(8) . 2_667
C1S C2S C3S 120.3(9) . .
C2S C3S C1S 119.2(8) . 2_667

loop_
_geom_bond_atom_site_label_1
_geom_bond_atom_site_label_2
_geom_bond_distance
_geom_bond_site_symmetry_2
Cu1 O2 1.932(3) 2_646
Cu1 O2 1.932(3) .
Cu1 O1 1.959(3) 2_646
Cu1 O1 1.959(3) .
Cu1 O01 2.344(3) 2_646
Cu1 O01 2.344(3) .
O1 C2 1.242(5) .
C1 F2A 1.29(2) .
C1 F3A 1.28(3) .
C1 F3 1.29(3) .
C1 F2 1.30(4) .
C1 F1A 1.31(4) .
C1 F1 1.33(3) .
C1 C2 1.522(7) .
F1 F3A 0.74(3) .
F1 F1A 1.77(4) .
F2 F1A 0.51(6) .
F2 F2A 1.77(5) .
F3 F3A 1.70(4) .
C2 C3 1.365(5) .
C3 C4 1.392(5) .
C4 O2 1.246(5) .
C4 C5 1.526(8) .
C5 F4 1.12(2) .
C5 F5A 1.20(3) .
C5 F6 1.227(18) .
C5 F6A 1.31(2) .
C5 F5 1.46(4) .
C5 F4A 1.51(2) .
F4 F6A 1.66(4) .
F5 F5A 0.73(4) .
F6 F6A 0.82(3) .
F6 F5A 1.50(4) .
Cu2 O3 1.957(2) 2_757
Cu2 O3 1.958(2) .
Cu2 O4 1.972(3) .
Cu2 O4 1.972(3) 2_757
Cu2 N3 2.390(3) 2_757
Cu2 N3 2.390(3) .
O3 C7 1.243(4) .
C6 F8A 1.14(3) .
C6 F9A 1.21(4) .
C6 F7 1.32(2) .
C6 F7A 1.27(2) .
C6 F9 1.40(3) .
C6 F8 1.463(19) .
C6 C7 1.517(6) .
C7 C8 1.379(5) .
C8 C9 1.376(5) .
C9 O4 1.238(4) .
C9 C10 1.539(7) .
C10 F11 1.177(19) .
C10 F12A 1.25(2) .
C10 F10 1.29(2) .
C10 F11A 1.30(2) .
C10 F12 1.337(15) .
C10 F10A 1.343(16) .
F10 F12A 0.79(4) .
F10 F11A 1.61(3) .
F11 F11A 0.79(5) .
F11 F10A 1.33(3) .
F12 F10A 1.195(18) .
F12 F12A 1.38(3) .
O01 N1 1.287(3) .
N1 C07 1.326(4) .
N1 C01 1.492(4) .
C01 C03 1.509(4) .
C01 C02 1.516(5) .
C01 C04 1.554(5) .
C04 N2 1.490(4) .
C04 C06 1.490(5) .
C04 C05 1.559(6) .
N2 O02 1.271(3) .
N2 C07 1.336(4) .
C07 C08 1.422(5) .
C08 C010 1.374(5) .
C08 C09 1.400(4) .
C09 N3 1.320(4) .
N3 N4 1.356(4) .
N4 C010 1.335(4) .
N4 C041 1.471(5) .
C041 C042 1.421(5) .
C042 C043 1.501(5) .
C043 C044 1.460(6) .
C1S C2S 1.312(9) .
C1S C3S 1.365(10) 2_667
C2S C3S 1.350(10) .
C3S C1S 1.365(10) 2_667
